data_2231982
loop_
_publ_author_name
'Hijji, Yousef M.'
'Butcher, Ray J.'
'Jasinski, Jerry P.'
'White, Zachary'
'Rosenberg, Robert C.'

_publ_section_title
;
 2-(4-Hydroxyphenyl)-3-(trimethylsilyl)propanaminium chloride
;
_journal_coeditor_code LH5328
_journal_issue 10
_journal_name_full 'Acta Crystallographica Section E'
_journal_page_first o2694
_journal_paper_doi 10.1107/S1600536811037639
_journal_volume 67
_journal_year 2011
_chemical_formula_iupac 'C12 H22 N O Si +, Cl -'
_chemical_formula_moiety 'C12 H22 N O Si +, Cl -'
_chemical_formula_sum 'C12 H22 Cl N O Si'
_chemical_formula_weight 259.85
_chemical_name_systematic
;
2-(4-Hydroxyphenyl)-3-(trimethylsilyl)propanaminium chloride
;
_space_group_IT_number 14
_symmetry_cell_setting monoclinic
_symmetry_space_group_name_Hall '-P 2yn'
_symmetry_space_group_name_H-M 'P 1 21/n 1'
_atom_sites_solution_hydrogens geom
_atom_sites_solution_primary direct
_atom_sites_solution_secondary difmap
_audit_creation_method SHELXL-97
_cell_angle_alpha 90.00
_cell_angle_beta 91.252(3)
_cell_angle_gamma 90.00
_cell_formula_units_Z 4
_cell_length_a 14.2611(4)
_cell_length_b 6.7587(2)
_cell_length_c 16.0316(9)
_cell_measurement_reflns_used 1894
_cell_measurement_temperature 295(2)
_cell_measurement_theta_max 75.5908
_cell_measurement_theta_min 5.5131
_cell_volume 1544.86(11)
_computing_cell_refinement
;
CrysAlis PRO (Oxford Diffraction, 2009)
;
_computing_data_collection
;
CrysAlis PRO (Oxford Diffraction, 2009)
;
_computing_data_reduction
;
CrysAlis PRO (Oxford Diffraction, 2009)
;
_computing_molecular_graphics 'SHELXTL (Sheldrick, 2008)'
_computing_publication_material 'SHELXTL (Sheldrick, 2008)'
_computing_structure_refinement 'SHELXL97 (Sheldrick, 2008)'
_computing_structure_solution 'SHELXS97 (Sheldrick, 2008)'
_diffrn_ambient_temperature 295(2)
_diffrn_detector_area_resol_mean 10.5081
_diffrn_measured_fraction_theta_full 0.989
_diffrn_measured_fraction_theta_max 0.952
_diffrn_measurement_device_type 'Oxford Diffraction Xcalibur Ruby Gemini'
_diffrn_measurement_method \w
_diffrn_radiation_monochromator graphite
_diffrn_radiation_source 'Enhance (Cu) X-ray Source'
_diffrn_radiation_type CuK\a
_diffrn_radiation_wavelength 1.54184
_diffrn_reflns_av_R_equivalents 0.0342
_diffrn_reflns_av_sigmaI/netI 0.0399
_diffrn_reflns_limit_h_max 15
_diffrn_reflns_limit_h_min -17
_diffrn_reflns_limit_k_max 5
_diffrn_reflns_limit_k_min -8
_diffrn_reflns_limit_l_max 20
_diffrn_reflns_limit_l_min -17
_diffrn_reflns_number 5741
_diffrn_reflns_theta_full 67.50
_diffrn_reflns_theta_max 75.80
_diffrn_reflns_theta_min 5.52
_exptl_absorpt_coefficient_mu 2.791
_exptl_absorpt_correction_T_max 1.00000
_exptl_absorpt_correction_T_min 0.71298
_exptl_absorpt_correction_type multi-scan
_exptl_absorpt_process_details
;
(CrysAlis PRO; Oxford Diffraction, 2009)
;
_exptl_crystal_colour colorless
_exptl_crystal_density_diffrn 1.117
_exptl_crystal_density_method 'not measured'
_exptl_crystal_description needle
_exptl_crystal_F_000 560
_exptl_crystal_size_max 0.44
_exptl_crystal_size_mid 0.18
_exptl_crystal_size_min 0.06
_refine_diff_density_max 0.420
_refine_diff_density_min -0.459
_refine_ls_extinction_method none
_refine_ls_goodness_of_fit_ref 1.137
_refine_ls_hydrogen_treatment constr
_refine_ls_matrix_type full
_refine_ls_number_parameters 146
_refine_ls_number_reflns 3065
_refine_ls_number_restraints 0
_refine_ls_restrained_S_all 1.137
_refine_ls_R_factor_all 0.0945
_refine_ls_R_factor_gt 0.0610
_refine_ls_shift/su_max 0.002
_refine_ls_shift/su_mean 0.000
_refine_ls_structure_factor_coef Fsqd
_refine_ls_weighting_details 'calc w=1/[\s^2^(Fo^2^)+(0.1021P)^2^+1.2793P] where P=(Fo^2^+2Fc^2^)/3'
_refine_ls_weighting_scheme calc
_refine_ls_wR_factor_gt 0.1822
_refine_ls_wR_factor_ref 0.2443
_reflns_number_gt 2023
_reflns_number_total 3065
_reflns_threshold_expression I>2\s(I)
_cod_data_source_file lh5328.cif
_cod_data_source_block I
_cod_original_sg_symbol_H-M 'P 21/n'
_cod_database_code 2231982
_cod_database_fobs_code 2231982

loop_
_symmetry_equiv_pos_as_xyz
'x, y, z'
'-x+1/2, y+1/2, -z+1/2'
'-x, -y, -z'
'x-1/2, -y-1/2, z-1/2'

loop_
_atom_site_type_symbol
_atom_site_label
_atom_site_fract_x
_atom_site_fract_y
_atom_site_fract_z
_atom_site_U_iso_or_equiv
_atom_site_adp_type
_atom_site_calc_flag
_atom_site_refinement_flags
_atom_site_occupancy
_atom_site_symmetry_multiplicity
Cl Cl 0.79604(9) -0.16189(18) 0.66227(8) 0.0740(4) Uani d . 1 1
Si Si 0.60028(10) 0.1988(3) 0.36494(9) 0.0772(5) Uani d . 1 1
O O1 1.0447(2) 0.4507(5) 0.3547(2) 0.0716(9) Uani d . 1 1
H H1 1.0773 0.3522 0.3484 0.107 Uiso calc R 1 1
N N1 0.7889(3) 0.2955(6) 0.6591(2) 0.0607(9) Uani d . 1 1
H H1A 0.7848 0.3526 0.7090 0.091 Uiso calc R 1 1
H H1B 0.8399 0.3391 0.6340 0.091 Uiso calc R 1 1
H H1C 0.7926 0.1649 0.6654 0.091 Uiso calc R 1 1
C C1 0.8001(3) 0.3071(6) 0.4778(2) 0.0532(9) Uani d . 1 1
C C2 0.8626(3) 0.1619(7) 0.4569(3) 0.0631(11) Uani d . 1 1
H H2A 0.8498 0.0312 0.4706 0.076 Uiso calc R 1 1
C C3 0.9446(3) 0.2058(7) 0.4155(3) 0.0672(12) Uani d . 1 1
H H3A 0.9856 0.1049 0.4011 0.081 Uiso calc R 1 1
C C4 0.9650(3) 0.3994(7) 0.3960(3) 0.0566(10) Uani d . 1 1
C C5 0.9045(3) 0.5478(7) 0.4181(3) 0.0611(10) Uani d . 1 1
H H5A 0.9185 0.6789 0.4060 0.073 Uiso calc R 1 1
C C6 0.8227(3) 0.5012(7) 0.4584(3) 0.0627(11) Uani d . 1 1
H H6A 0.7819 0.6023 0.4728 0.075 Uiso calc R 1 1
C C7 0.7046(3) 0.3453(7) 0.6075(3) 0.0654(11) Uani d . 1 1
H H7A 0.6992 0.4880 0.6029 0.078 Uiso calc R 1 1
H H7B 0.6491 0.2965 0.6348 0.078 Uiso calc R 1 1
C C8 0.7093(3) 0.2553(7) 0.5201(3) 0.0636(11) Uani d . 1 1
H H8A 0.7077 0.1111 0.5264 0.076 Uiso calc R 1 1
C C9 0.6207(4) 0.3158(8) 0.4699(3) 0.0745(13) Uani d . 1 1
H H9A 0.6225 0.4580 0.4622 0.089 Uiso calc R 1 1
H H9B 0.5668 0.2868 0.5037 0.089 Uiso calc R 1 1
C C10 0.6136(6) -0.0743(10) 0.3729(5) 0.119(2) Uani d . 1 1
H H10A 0.6038 -0.1327 0.3188 0.179 Uiso calc R 1 1
H H10B 0.5683 -0.1257 0.4106 0.179 Uiso calc R 1 1
H H10C 0.6756 -0.1055 0.3934 0.179 Uiso calc R 1 1
C C11 0.4808(4) 0.2622(16) 0.3295(6) 0.156(4) Uani d . 1 1
H H11A 0.4686 0.2045 0.2756 0.234 Uiso calc R 1 1
H H11B 0.4748 0.4034 0.3257 0.234 Uiso calc R 1 1
H H11C 0.4367 0.2119 0.3685 0.234 Uiso calc R 1 1
C C12 0.6839(5) 0.2972(12) 0.2874(4) 0.108(2) Uani d . 1 1
H H12A 0.6725 0.2343 0.2344 0.163 Uiso calc R 1 1
H H12B 0.7471 0.2704 0.3061 0.163 Uiso calc R 1 1
H H12C 0.6753 0.4374 0.2816 0.163 Uiso calc R 1 1

loop_
_atom_site_aniso_label
_atom_site_aniso_U_11
_atom_site_aniso_U_22
_atom_site_aniso_U_33
_atom_site_aniso_U_12
_atom_site_aniso_U_13
_atom_site_aniso_U_23
Cl 0.0907(9) 0.0624(7) 0.0700(7) 0.0036(6) 0.0276(6) -0.0015(5)
Si 0.0625(8) 0.0911(11) 0.0776(9) 0.0034(7) -0.0070(6) -0.0219(8)
O1 0.0607(18) 0.075(2) 0.080(2) -0.0050(16) 0.0195(15) 0.0089(18)
N1 0.067(2) 0.062(2) 0.0531(18) -0.0084(18) 0.0123(16) -0.0044(16)
C1 0.053(2) 0.061(2) 0.0455(19) -0.0004(18) 0.0028(15) -0.0042(17)
C2 0.071(3) 0.053(2) 0.066(3) -0.004(2) 0.010(2) 0.001(2)
C3 0.072(3) 0.058(2) 0.072(3) 0.004(2) 0.013(2) 0.001(2)
C4 0.054(2) 0.066(2) 0.050(2) -0.0039(19) 0.0031(16) 0.0018(18)
C5 0.073(3) 0.054(2) 0.056(2) -0.002(2) -0.0016(19) 0.0050(19)
C6 0.069(3) 0.060(2) 0.059(2) 0.010(2) 0.0017(19) -0.002(2)
C7 0.073(3) 0.068(3) 0.056(2) 0.001(2) 0.009(2) -0.006(2)
C8 0.068(3) 0.066(3) 0.057(2) -0.005(2) 0.0051(19) -0.006(2)
C9 0.071(3) 0.082(3) 0.070(3) 0.002(3) 0.001(2) -0.012(3)
C10 0.139(6) 0.090(5) 0.130(6) -0.005(5) 0.014(5) -0.019(4)
C11 0.042(3) 0.243(11) 0.182(8) 0.042(4) -0.031(4) -0.097(8)
C12 0.127(6) 0.128(6) 0.070(3) -0.010(5) -0.005(3) -0.007(4)

loop_
_atom_type_symbol
_atom_type_description
_atom_type_scat_dispersion_real
_atom_type_scat_dispersion_imag
_atom_type_scat_source
C C 0.0181 0.0091 'International Tables Vol C Tables 4.2.6.8 and 6.1.1.4'
H H 0.0000 0.0000 'International Tables Vol C Tables 4.2.6.8 and 6.1.1.4'
N N 0.0311 0.0180 'International Tables Vol C Tables 4.2.6.8 and 6.1.1.4'
O O 0.0492 0.0322 'International Tables Vol C Tables 4.2.6.8 and 6.1.1.4'
Si Si 0.2541 0.3302 'International Tables Vol C Tables 4.2.6.8 and 6.1.1.4'
Cl Cl 0.3639 0.7018 'International Tables Vol C Tables 4.2.6.8 and 6.1.1.4'

loop_
_geom_angle_atom_site_label_1
_geom_angle_atom_site_label_2
_geom_angle_atom_site_label_3
_geom_angle
C11 Si C10 110.2(4)
C11 Si C12 108.3(4)
C10 Si C12 109.5(4)
C11 Si C9 107.7(3)
C10 Si C9 110.1(3)
C12 Si C9 111.1(3)
C4 O1 H1 109.5
C7 N1 H1A 109.5
C7 N1 H1B 109.5
H1A N1 H1B 109.5
C7 N1 H1C 109.5
H1A N1 H1C 109.5
H1B N1 H1C 109.5
C2 C1 C6 117.7(4)
C2 C1 C8 120.7(4)
C6 C1 C8 121.6(4)
C1 C2 C3 121.5(4)
C1 C2 H2A 119.2
C3 C2 H2A 119.2
C4 C3 C2 119.7(4)
C4 C3 H3A 120.2
C2 C3 H3A 120.2
O1 C4 C5 118.1(4)
O1 C4 C3 122.0(4)
C5 C4 C3 119.8(4)
C4 C5 C6 119.7(4)
C4 C5 H5A 120.2
C6 C5 H5A 120.2
C5 C6 C1 121.5(4)
C5 C6 H6A 119.2
C1 C6 H6A 119.2
N1 C7 C8 111.7(4)
N1 C7 H7A 109.3
C8 C7 H7A 109.3
N1 C7 H7B 109.3
C8 C7 H7B 109.3
H7A C7 H7B 107.9
C1 C8 C7 111.8(4)
C1 C8 C9 113.9(4)
C7 C8 C9 108.7(4)
C1 C8 H8A 107.3
C7 C8 H8A 107.3
C9 C8 H8A 107.3
C8 C9 Si 117.8(3)
C8 C9 H9A 107.9
Si C9 H9A 107.9
C8 C9 H9B 107.9
Si C9 H9B 107.9
H9A C9 H9B 107.2
Si C10 H10A 109.5
Si C10 H10B 109.5
H10A C10 H10B 109.5
Si C10 H10C 109.5
H10A C10 H10C 109.5
H10B C10 H10C 109.5
Si C11 H11A 109.5
Si C11 H11B 109.5
H11A C11 H11B 109.5
Si C11 H11C 109.5
H11A C11 H11C 109.5
H11B C11 H11C 109.5
Si C12 H12A 109.5
Si C12 H12B 109.5
H12A C12 H12B 109.5
Si C12 H12C 109.5
H12A C12 H12C 109.5
H12B C12 H12C 109.5

loop_
_geom_bond_atom_site_label_1
_geom_bond_atom_site_label_2
_geom_bond_distance
Si C11 1.835(6)
Si C10 1.860(7)
Si C12 1.865(7)
Si C9 1.876(5)
O1 C4 1.372(5)
O1 H1 0.8200
N1 C7 1.484(6)
N1 H1A 0.8900
N1 H1B 0.8900
N1 H1C 0.8900
C1 C2 1.373(6)
C1 C6 1.389(6)
C1 C8 1.516(6)
C2 C3 1.388(6)
C2 H2A 0.9300
C3 C4 1.379(6)
C3 H3A 0.9300
C4 C5 1.375(6)
C5 C6 1.381(6)
C5 H5A 0.9300
C6 H6A 0.9300
C7 C8 1.532(6)
C7 H7A 0.9700
C7 H7B 0.9700
C8 C9 1.537(7)
C8 H8A 0.9800
C9 H9A 0.9700
C9 H9B 0.9700
C10 H10A 0.9600
C10 H10B 0.9600
C10 H10C 0.9600
C11 H11A 0.9600
C11 H11B 0.9600
C11 H11C 0.9600
C12 H12A 0.9600
C12 H12B 0.9600
C12 H12C 0.9600

loop_
_geom_hbond_atom_site_label_D
_geom_hbond_atom_site_label_H
_geom_hbond_atom_site_label_A
_geom_hbond_site_symmetry_A
_geom_hbond_distance_DH
_geom_hbond_distance_HA
_geom_hbond_distance_DA
_geom_hbond_angle_DHA
O1 H1 Cl 3_756 0.82 2.23 3.012(4) 160.4
N1 H1A Cl 2_656 0.89 2.39 3.146(3) 143.2
N1 H1B O1 3_766 0.89 2.18 2.941(5) 143.4
N1 H1C Cl . 0.89 2.21 3.093(4) 172.0

loop_
_geom_torsion_atom_site_label_1
_geom_torsion_atom_site_label_2
_geom_torsion_atom_site_label_3
_geom_torsion_atom_site_label_4
_geom_torsion
C6 C1 C2 C3 -1.7(7)
C8 C1 C2 C3 177.7(4)
C1 C2 C3 C4 1.0(7)
C2 C3 C4 O1 -179.6(4)
C2 C3 C4 C5 0.5(7)
O1 C4 C5 C6 178.8(4)
C3 C4 C5 C6 -1.3(7)
C4 C5 C6 C1 0.5(7)
C2 C1 C6 C5 1.0(7)
C8 C1 C6 C5 -178.4(4)
C2 C1 C8 C7 116.8(5)
C6 C1 C8 C7 -63.8(5)
C2 C1 C8 C9 -119.4(5)
C6 C1 C8 C9 60.0(6)
N1 C7 C8 C1 -52.4(5)
N1 C7 C8 C9 -179.1(4)
C1 C8 C9 Si 62.4(5)
C7 C8 C9 Si -172.2(4)
C11 Si C9 C8 169.6(5)
C10 Si C9 C8 49.4(5)
C12 Si C9 C8 -72.0(5)
